data_7220618
loop_
_publ_author_name
'Chen, Peng'
'Zhang, Meiqi'
'Sun, Wenbin'
'Li, Hongfeng'
'Zhao, Lang'
'Yan, Pengfei'

_publ_section_title
;
 Anion-dependent assembly of Dy complexes: structures and magnetic
 behaviors
;
_journal_issue 27
_journal_name_full CrystEngComm
_journal_page_first 5066
_journal_paper_doi 10.1039/C5CE00925A
_journal_volume 17
_journal_year 2015
_chemical_formula_sum 'C30.5 H28 Cl Dy N8 O6.5'
_chemical_formula_weight 808.56
_chemical_name_systematic
; 
 ? 
;
_space_group_IT_number 14
_symmetry_cell_setting monoclinic
_symmetry_space_group_name_Hall '-P 2ybc'
_symmetry_space_group_name_H-M 'P 1 21/c 1'
_atom_sites_solution_hydrogens geom
_atom_sites_solution_primary direct
_atom_sites_solution_secondary difmap
_audit_creation_method SHELXL-97
_audit_update_record
;
2015-05-12 deposited with the CCDC.
2015-06-01 downloaded from the CCDC.
;
_cell_angle_alpha 90.00
_cell_angle_beta 97.683(2)
_cell_angle_gamma 90.00
_cell_formula_units_Z 8
_cell_length_a 18.1140(3)
_cell_length_b 15.7015(2)
_cell_length_c 22.3234(3)
_cell_measurement_reflns_used 10856
_cell_measurement_temperature 293(2)
_cell_measurement_theta_max 28.17
_cell_measurement_theta_min 3.12
_cell_volume 6292.16(16)
_computing_cell_refinement 'CrysAlis PRO (Agilent, 2011)'
_computing_data_collection 'CrysAlis PRO (Agilent, 2011)'
_computing_data_reduction 'CrysAlis PRO (Agilent, 2011)'
_computing_molecular_graphics 'Bruker SHELXTL'
_computing_publication_material 'Bruker SHELXTL'
_computing_structure_refinement 'SHELXL-97 (Sheldrick, 1997)'
_computing_structure_solution 'SHELXS-97 (Sheldrick, 1990)'
_diffrn_ambient_temperature 293
_diffrn_measured_fraction_theta_full 0.991
_diffrn_measured_fraction_theta_max 0.908
_diffrn_measurement_device_type 'Xcalibur, Eos'
_diffrn_measurement_method 'phi and omega scans'
_diffrn_radiation_monochromator graphite
_diffrn_radiation_source 'Enhance (Mo) X-ray Source'
_diffrn_radiation_type MoK\a
_diffrn_radiation_wavelength 0.71073
_diffrn_reflns_av_R_equivalents 0.0373
_diffrn_reflns_av_sigmaI/netI 0.0556
_diffrn_reflns_limit_h_max 23
_diffrn_reflns_limit_h_min -21
_diffrn_reflns_limit_k_max 19
_diffrn_reflns_limit_k_min -20
_diffrn_reflns_limit_l_max 27
_diffrn_reflns_limit_l_min -29
_diffrn_reflns_number 32734
_diffrn_reflns_theta_full 26.00
_diffrn_reflns_theta_max 28.06
_diffrn_reflns_theta_min 3.12
_exptl_absorpt_coefficient_mu 2.519
_exptl_absorpt_correction_T_max 0.758
_exptl_absorpt_correction_T_min 0.728
_exptl_absorpt_correction_type multi-scan
_exptl_absorpt_process_details
;
CrysAlisPro, Agilent Technologies,
Version 1.171.36.28 (release 01-02-2013 CrysAlis171 .NET)
(compiled Feb  1 2013,16:14:44)
Empirical absorption correction using spherical harmonics,
 implemented in SCALE3 ABSPACK scaling algorithm.
;
_exptl_crystal_colour red
_exptl_crystal_density_diffrn 1.707
_exptl_crystal_density_method 'not measured'
_exptl_crystal_description block
_exptl_crystal_F_000 3216
_exptl_crystal_size_max 0.13
_exptl_crystal_size_mid 0.12
_exptl_crystal_size_min 0.11
_refine_diff_density_max 1.179
_refine_diff_density_min -0.935
_refine_diff_density_rms 0.119
_refine_ls_extinction_method none
_refine_ls_goodness_of_fit_ref 1.029
_refine_ls_hydrogen_treatment mixed
_refine_ls_matrix_type full
_refine_ls_number_parameters 847
_refine_ls_number_reflns 13865
_refine_ls_number_restraints 12
_refine_ls_restrained_S_all 1.035
_refine_ls_R_factor_all 0.0553
_refine_ls_R_factor_gt 0.0370
_refine_ls_shift/su_max 0.005
_refine_ls_shift/su_mean 0.000
_refine_ls_structure_factor_coef Fsqd
_refine_ls_weighting_details 'calc w=1/[\s^2^(Fo^2^)+(0.0281P)^2^+7.9533P] where P=(Fo^2^+2Fc^2^)/3'
_refine_ls_weighting_scheme calc
_refine_ls_wR_factor_gt 0.0744
_refine_ls_wR_factor_ref 0.0826
_reflns_number_gt 10957
_reflns_number_total 13865
_reflns_threshold_expression >2sigma(I)
_cod_data_source_file c5ce00925a2.cif
_cod_data_source_block 3
_cod_depositor_comments 'Adding full bibliography for 7220611--7220618.cif.'
_cod_original_sg_symbol_H-M P2(1)/c
_cod_original_formula_sum 'C30.50 H28 Cl Dy N8 O6.50'
_cod_database_code 7220618

loop_
_symmetry_equiv_pos_as_xyz
'x, y, z'
'-x, y+1/2, -z+1/2'
'-x, -y, -z'
'x, -y-1/2, z-1/2'

loop_
_atom_site_label
_atom_site_type_symbol
_atom_site_fract_x
_atom_site_fract_y
_atom_site_fract_z
_atom_site_U_iso_or_equiv
_atom_site_adp_type
_atom_site_occupancy
_atom_site_symmetry_multiplicity
_atom_site_calc_flag
_atom_site_refinement_flags
Dy1 Dy 0.479743(11) 0.788213(12) 0.153801(9) 0.01922(6) Uani 1 1 d .
Dy2 Dy 0.059170(11) 0.835516(12) 0.326747(9) 0.01905(6) Uani 1 1 d .
C1 C 0.6310(3) 1.0306(3) 0.1374(2) 0.0449(14) Uani 1 1 d .
H1A H 0.6786 1.0476 0.1539 0.054 Uiso 1 1 calc R
C2 C 0.3226(3) 0.7975(3) 0.3574(2) 0.0329(11) Uani 1 1 d .
H2A H 0.2877 0.7843 0.3829 0.039 Uiso 1 1 calc R
C3 C 0.5865(3) 1.0844(3) 0.1009(2) 0.0463(14) Uani 1 1 d .
H3A H 0.6044 1.1376 0.0916 0.056 Uiso 1 1 calc R
C4 C 0.5135(3) 1.0604(3) 0.0770(2) 0.0349(12) Uani 1 1 d .
C5 C 0.6157(3) 0.7268(3) 0.2914(2) 0.0346(12) Uani 1 1 d .
H5A H 0.6481 0.7077 0.3270 0.042 Uiso 1 1 calc R
H5B H 0.5857 0.7733 0.3035 0.042 Uiso 1 1 calc R
C6 C 0.4518(3) 0.6022(3) 0.0351(2) 0.0343(12) Uani 1 1 d .
H6A H 0.4537 0.5632 0.0689 0.041 Uiso 1 1 calc R
H6B H 0.4445 0.5684 -0.0017 0.041 Uiso 1 1 calc R
C7 C 0.5642(3) 0.5758(3) 0.2907(2) 0.0348(12) Uani 1 1 d .
H7A H 0.5937 0.5546 0.3247 0.042 Uiso 1 1 calc R
C8 C 0.6468(3) 0.8885(3) 0.1912(2) 0.0326(11) Uani 1 1 d .
H8A H 0.6937 0.9032 0.2106 0.039 Uiso 1 1 calc R
C9 C 0.5813(3) 0.6307(4) 0.0053(2) 0.0477(14) Uani 1 1 d .
H9A H 0.5810 0.5916 -0.0260 0.057 Uiso 1 1 calc R
C10 C 0.6637(3) 0.7600(3) 0.2448(2) 0.0378(12) Uani 1 1 d .
H10A H 0.7058 0.7916 0.2652 0.045 Uiso 1 1 calc R
H10B H 0.6830 0.7122 0.2240 0.045 Uiso 1 1 calc R
C11 C 0.4823(3) 0.5847(3) 0.2106(2) 0.0309(11) Uani 1 1 d .
H11A H 0.4448 0.5698 0.1797 0.037 Uiso 1 1 calc R
C12 C 0.4363(3) 0.8726(3) 0.3404(2) 0.0334(11) Uani 1 1 d .
H12A H 0.4754 0.9080 0.3559 0.040 Uiso 1 1 calc R
C13 C 0.2595(3) 0.7082(3) 0.2729(2) 0.0288(10) Uani 1 1 d .
H13A H 0.2227 0.6913 0.2957 0.035 Uiso 1 1 calc R
C14 C 0.3145(2) 0.7054(3) 0.18133(19) 0.0226(9) Uani 1 1 d .
C15 C 0.5659(2) 0.6558(3) 0.2684(2) 0.0264(10) Uani 1 1 d .
C16 C 0.6047(3) 0.9490(3) 0.1499(2) 0.0299(11) Uani 1 1 d .
C17 C 0.3846(3) 0.6605(3) 0.03572(19) 0.0325(11) Uani 1 1 d .
H17A H 0.3891 0.7092 0.0097 0.039 Uiso 1 1 calc R
H17B H 0.3395 0.6300 0.0204 0.039 Uiso 1 1 calc R
C18 C 0.4916(3) 0.9762(3) 0.09136(19) 0.0250(10) Uani 1 1 d .
C19 C 0.3811(3) 0.8501(3) 0.3761(2) 0.0382(13) Uani 1 1 d .
H19A H 0.3846 0.8725 0.4150 0.046 Uiso 1 1 calc R
C20 C 0.4181(3) 0.9437(3) 0.07155(19) 0.0277(10) Uani 1 1 d .
C21 C 0.2578(3) 0.6791(3) 0.2146(2) 0.0290(10) Uani 1 1 d .
H21A H 0.2201 0.6429 0.1976 0.035 Uiso 1 1 calc R
C22 C 0.5250(3) 0.6462(3) 0.0384(2) 0.0317(11) Uani 1 1 d .
C23 C 0.4322(2) 0.8415(3) 0.28107(18) 0.0231(9) Uani 1 1 d .
C24 C 0.4607(3) 1.1117(3) 0.0408(2) 0.0472(15) Uani 1 1 d .
H24A H 0.4735 1.1663 0.0297 0.057 Uiso 1 1 calc R
C25 C 0.3205(3) 0.6762(3) 0.1199(2) 0.0262(10) Uani 1 1 d .
H25A H 0.2808 0.6482 0.0975 0.031 Uiso 1 1 calc R
C26 C 0.3914(3) 1.0805(4) 0.0223(2) 0.0482(15) Uani 1 1 d .
H26A H 0.3572 1.1152 -0.0011 0.058 Uiso 1 1 calc R
C27 C 0.3692(3) 0.9983(3) 0.0370(2) 0.0398(13) Uani 1 1 d .
H27A H 0.3210 0.9801 0.0234 0.048 Uiso 1 1 calc R
C28 C 0.6164(3) 0.7296(3) 0.0712(2) 0.0330(11) Uani 1 1 d .
H28A H 0.6461 0.7700 0.0933 0.040 Uiso 1 1 calc R
C29 C 0.3165(3) 0.7635(3) 0.2983(2) 0.0251(10) Uani 1 1 d .
C30 C 0.2063(3) 0.8980(3) 0.1741(2) 0.0292(11) Uani 1 1 d .
C31 C -0.0992(3) 0.9224(3) 0.2185(2) 0.0330(11) Uani 1 1 d .
H31A H -0.0650 0.8908 0.1970 0.040 Uiso 1 1 calc R
H31B H -0.1367 0.9476 0.1887 0.040 Uiso 1 1 calc R
C32 C 0.1883(3) 0.6214(3) 0.4299(2) 0.0371(12) Uani 1 1 d .
H32A H 0.2370 0.6402 0.4403 0.045 Uiso 1 1 calc R
C33 C 0.0979(3) 0.5070(3) 0.4338(2) 0.0470(14) Uani 1 1 d .
H33A H 0.0870 0.4526 0.4467 0.056 Uiso 1 1 calc R
C34 C 0.0058(3) 0.8724(3) 0.5225(2) 0.0385(13) Uani 1 1 d .
H34A H 0.0187 0.8797 0.5640 0.046 Uiso 1 1 calc R
C35 C 0.2650(3) 0.9765(3) 0.2606(2) 0.0325(11) Uani 1 1 d .
H35A H 0.3021 1.0131 0.2782 0.039 Uiso 1 1 calc R
C36 C 0.1973(3) 0.8705(3) 0.1133(2) 0.0358(12) Uani 1 1 d .
H36A H 0.2312 0.8870 0.0877 0.043 Uiso 1 1 calc R
C37 C 0.3714(2) 0.7864(3) 0.26151(18) 0.0204(9) Uani 1 1 d .
C38 C -0.0586(3) 0.8505(3) 0.4343(2) 0.0362(12) Uani 1 1 d .
H38A H -0.0986 0.8402 0.4045 0.043 Uiso 1 1 calc R
C39 C -0.0793(3) 0.5825(3) 0.3453(2) 0.0336(11) Uani 1 1 d .
H39A H -0.1272 0.5643 0.3309 0.040 Uiso 1 1 calc R
C40 C 0.1358(3) 0.6740(3) 0.39769(19) 0.0269(10) Uani 1 1 d .
C41 C 0.1676(3) 0.5391(3) 0.4470(3) 0.0498(15) Uani 1 1 d .
H41A H 0.2038 0.5050 0.4686 0.060 Uiso 1 1 calc R
C42 C -0.0574(3) 0.9918(3) 0.2537(2) 0.0283(10) Uani 1 1 d .
C43 C 0.1344(3) 0.8905(3) 0.4877(2) 0.0352(12) Uani 1 1 d .
H43A H 0.1590 0.8387 0.4773 0.042 Uiso 1 1 calc R
H43B H 0.1513 0.9028 0.5299 0.042 Uiso 1 1 calc R
C44 C -0.1368(3) 0.8610(3) 0.2571(2) 0.0322(11) Uani 1 1 d .
H44A H -0.1631 0.8929 0.2848 0.039 Uiso 1 1 calc R
H44B H -0.1730 0.8273 0.2314 0.039 Uiso 1 1 calc R
C45 C -0.0315(3) 0.5301(3) 0.3796(2) 0.0376(12) Uani 1 1 d .
H45A H -0.0472 0.4761 0.3895 0.045 Uiso 1 1 calc R
C46 C 0.0623(3) 0.6408(3) 0.38341(19) 0.0259(10) Uani 1 1 d .
C47 C 0.2621(3) 0.9529(3) 0.2012(2) 0.0354(12) Uani 1 1 d .
H47A H 0.2977 0.9736 0.1785 0.042 Uiso 1 1 calc R
C48 C -0.1047(3) 0.7263(3) 0.29707(19) 0.0268(10) Uani 1 1 d .
H48A H -0.1516 0.7096 0.2789 0.032 Uiso 1 1 calc R
C49 C 0.0866(3) 0.7909(3) 0.1295(2) 0.0320(11) Uani 1 1 d .
H49A H 0.0469 0.7570 0.1130 0.038 Uiso 1 1 calc R
C50 C 0.1534(2) 0.8684(3) 0.21177(18) 0.0215(9) Uani 1 1 d .
C51 C 0.0936(2) 0.8127(3) 0.19010(19) 0.0222(9) Uani 1 1 d .
C52 C -0.0554(3) 0.6650(3) 0.33175(19) 0.0255(10) Uani 1 1 d .
C53 C 0.1387(3) 0.8195(3) 0.0925(2) 0.0366(12) Uani 1 1 d .
H53A H 0.1327 0.8028 0.0522 0.044 Uiso 1 1 calc R
C54 C 0.1578(3) 0.9633(3) 0.4493(2) 0.0350(12) Uani 1 1 d .
H54A H 0.1248 1.0113 0.4520 0.042 Uiso 1 1 calc R
H54B H 0.2079 0.9811 0.4652 0.042 Uiso 1 1 calc R
C55 C 0.0525(3) 0.8754(3) 0.4801(2) 0.0292(10) Uani 1 1 d .
C56 C -0.0716(3) 1.0768(3) 0.2527(2) 0.0322(11) Uani 1 1 d .
H56A H -0.1115 1.1040 0.2298 0.039 Uiso 1 1 calc R
C57 C 0.2108(2) 0.9444(3) 0.29467(19) 0.0233(9) Uani 1 1 d .
C58 C 0.0422(3) 0.5566(3) 0.4004(2) 0.0331(11) Uani 1 1 d .
C59 C 0.0293(3) 1.0536(3) 0.31514(19) 0.0269(10) Uani 1 1 d .
H59A H 0.0718 1.0632 0.3426 0.032 Uiso 1 1 calc R
C60 C 0.2100(3) 0.9650(3) 0.3584(2) 0.0294(10) Uani 1 1 d .
H60A H 0.2484 0.9970 0.3791 0.035 Uiso 1 1 calc R
C61 C 0.2014(5) 0.1543(5) 0.0576(3) 0.099(3) Uani 1 1 d D
H61C H 0.1673 0.1094 0.0556 0.148 Uiso 1 1 d RD
H61B H 0.1904 0.1885 0.0212 0.148 Uiso 1 1 d RD
H61A H 0.2497 0.1291 0.0520 0.148 Uiso 1 1 d RD
N1 N 0.5114(2) 0.5320(2) 0.25396(18) 0.0362(10) Uani 1 1 d .
H1B H 0.4991 0.4796 0.2581 0.043 Uiso 1 1 calc R
N2 N 0.5366(2) 0.9235(2) 0.12681(16) 0.0250(8) Uani 1 1 d .
N3 N 0.3695(2) 0.7571(2) 0.20403(15) 0.0214(8) Uani 1 1 d .
N4 N 0.6195(2) 0.8156(2) 0.20048(16) 0.0272(9) Uani 1 1 d .
N5 N 0.5133(2) 0.6616(2) 0.21686(16) 0.0264(8) Uani 1 1 d .
N6 N 0.6378(3) 0.6829(3) 0.0266(2) 0.0447(12) Uani 1 1 d .
H6C H 0.6804 0.6857 0.0136 0.054 Uiso 1 1 calc R
N7 N 0.3804(2) 0.6895(2) 0.09739(16) 0.0250(8) Uani 1 1 d .
N8 N 0.5478(2) 0.7110(2) 0.07972(16) 0.0275(9) Uani 1 1 d .
N9 N 0.0127(2) 0.6926(2) 0.35012(15) 0.0222(8) Uani 1 1 d .
N10 N -0.0169(2) 1.1152(2) 0.29121(17) 0.0303(9) Uani 1 1 d .
H10C H -0.0128 1.1688 0.2988 0.036 Uiso 1 1 calc R
N11 N 0.1578(2) 0.8917(2) 0.27072(15) 0.0215(8) Uani 1 1 d .
N12 N 0.1560(2) 0.9389(2) 0.38580(16) 0.0267(8) Uani 1 1 d .
N13 N -0.0827(2) 0.8039(2) 0.29174(16) 0.0242(8) Uani 1 1 d .
N14 N -0.0638(3) 0.8566(3) 0.49314(18) 0.0403(11) Uani 1 1 d .
H14A H -0.1039 0.8515 0.5096 0.048 Uiso 1 1 calc R
N15 N 0.0114(2) 0.8609(2) 0.42379(16) 0.0288(9) Uani 1 1 d .
N16 N 0.0067(2) 0.9774(2) 0.29468(16) 0.0243(8) Uani 1 1 d .
O1 O 0.14885(16) 0.75116(18) 0.37765(13) 0.0255(7) Uani 1 1 d .
O2 O 0.04976(16) 0.78615(17) 0.22903(12) 0.0230(7) Uani 1 1 d .
O3 O 0.3335(8) 0.4463(6) 0.1578(4) 0.289(7) Uani 1 1 d .
O4 O 0.2728(5) 0.3576(4) 0.0938(5) 0.200(4) Uani 1 1 d D
O5 O 0.2211(4) 0.4834(5) 0.1223(4) 0.170(4) Uani 1 1 d .
O6 O 0.3098(5) 0.4858(4) 0.0678(4) 0.166(4) Uani 1 1 d .
O7 O 0.2068(3) 0.2024(4) 0.1107(2) 0.0978(18) Uani 1 1 d D
H7B H 0.2341 0.2434 0.1078 0.050 Uiso 1 1 calc D
O8 O 0.48009(16) 0.86012(18) 0.24320(13) 0.0243(7) Uani 1 1 d .
O9 O 0.0991(2) 0.2324(3) 0.37568(19) 0.0573(11) Uani 1 1 d .
O10 O 0.1944(2) 0.1757(3) 0.44516(18) 0.0592(12) Uani 1 1 d .
O11 O 0.2036(3) 0.1695(3) 0.34222(19) 0.0651(12) Uani 1 1 d .
O12 O 0.2153(2) 0.3004(2) 0.39199(19) 0.0549(11) Uani 1 1 d .
O13 O 0.40203(18) 0.8668(2) 0.08801(14) 0.0318(8) Uani 1 1 d .
Cl1 Cl 0.17779(7) 0.22028(8) 0.38814(6) 0.0387(3) Uani 1 1 d .
Cl2 Cl 0.28432(10) 0.43994(9) 0.11223(7) 0.0508(4) Uani 1 1 d .

loop_
_atom_site_aniso_label
_atom_site_aniso_U_11
_atom_site_aniso_U_22
_atom_site_aniso_U_33
_atom_site_aniso_U_23
_atom_site_aniso_U_13
_atom_site_aniso_U_12
Dy1 0.01899(11) 0.01739(10) 0.02109(10) 0.00073(8) 0.00195(8) -0.00075(8)
Dy2 0.01923(11) 0.01636(10) 0.02234(10) 0.00095(8) 0.00561(8) -0.00053(8)
C1 0.041(3) 0.037(3) 0.057(3) 0.010(3) 0.005(3) -0.019(3)
C2 0.035(3) 0.037(3) 0.028(2) 0.004(2) 0.009(2) 0.001(2)
C3 0.056(4) 0.030(3) 0.055(3) 0.013(3) 0.012(3) -0.015(3)
C4 0.041(3) 0.026(3) 0.040(3) 0.007(2) 0.011(2) -0.002(2)
C5 0.028(3) 0.041(3) 0.031(3) 0.011(2) -0.006(2) -0.001(2)
C6 0.042(3) 0.030(3) 0.030(2) -0.009(2) 0.004(2) 0.000(2)
C7 0.033(3) 0.034(3) 0.038(3) 0.016(2) 0.008(2) 0.010(2)
C8 0.024(3) 0.037(3) 0.037(3) 0.004(2) 0.002(2) -0.007(2)
C9 0.051(4) 0.051(3) 0.044(3) -0.014(3) 0.017(3) 0.004(3)
C10 0.022(3) 0.041(3) 0.048(3) 0.017(2) -0.003(2) 0.002(2)
C11 0.037(3) 0.022(2) 0.035(3) 0.003(2) 0.008(2) 0.000(2)
C12 0.037(3) 0.036(3) 0.026(2) -0.008(2) 0.000(2) -0.007(2)
C13 0.025(3) 0.025(2) 0.039(3) 0.002(2) 0.015(2) -0.002(2)
C14 0.018(2) 0.020(2) 0.029(2) -0.0023(18) 0.0003(18) 0.0007(18)
C15 0.019(2) 0.029(2) 0.032(2) 0.008(2) 0.0061(19) 0.006(2)
C16 0.030(3) 0.027(2) 0.032(2) 0.003(2) 0.003(2) -0.004(2)
C17 0.030(3) 0.043(3) 0.023(2) -0.009(2) -0.004(2) -0.002(2)
C18 0.033(3) 0.020(2) 0.022(2) 0.0043(18) 0.0060(19) -0.001(2)
C19 0.048(3) 0.049(3) 0.019(2) -0.003(2) 0.008(2) -0.002(3)
C20 0.029(3) 0.029(3) 0.026(2) 0.0071(19) 0.004(2) 0.000(2)
C21 0.019(2) 0.027(2) 0.040(3) -0.004(2) 0.002(2) -0.006(2)
C22 0.034(3) 0.030(3) 0.030(2) -0.003(2) 0.002(2) 0.002(2)
C23 0.026(2) 0.020(2) 0.023(2) -0.0031(17) 0.0022(18) 0.0009(19)
C24 0.058(4) 0.029(3) 0.057(3) 0.018(3) 0.016(3) 0.002(3)
C25 0.021(2) 0.022(2) 0.033(2) -0.0041(19) -0.0060(19) -0.0045(19)
C26 0.050(4) 0.044(3) 0.051(3) 0.022(3) 0.010(3) 0.011(3)
C27 0.036(3) 0.041(3) 0.041(3) 0.012(2) 0.002(2) 0.005(3)
C28 0.032(3) 0.038(3) 0.032(3) -0.003(2) 0.011(2) -0.001(2)
C29 0.026(3) 0.020(2) 0.031(2) 0.0028(18) 0.008(2) 0.0040(19)
C30 0.026(3) 0.027(2) 0.038(3) 0.011(2) 0.014(2) 0.003(2)
C31 0.032(3) 0.034(3) 0.032(3) 0.010(2) 0.001(2) 0.006(2)
C32 0.033(3) 0.033(3) 0.042(3) 0.009(2) -0.005(2) 0.006(2)
C33 0.058(4) 0.030(3) 0.049(3) 0.015(2) -0.007(3) -0.006(3)
C34 0.053(4) 0.036(3) 0.027(3) 0.004(2) 0.009(2) 0.004(3)
C35 0.025(3) 0.029(3) 0.044(3) 0.005(2) 0.004(2) -0.006(2)
C36 0.039(3) 0.039(3) 0.034(3) 0.003(2) 0.020(2) 0.000(2)
C37 0.022(2) 0.018(2) 0.022(2) 0.0006(17) 0.0033(17) 0.0033(18)
C38 0.039(3) 0.038(3) 0.034(3) -0.007(2) 0.013(2) -0.008(2)
C39 0.030(3) 0.027(3) 0.043(3) 0.001(2) 0.004(2) -0.011(2)
C40 0.031(3) 0.026(2) 0.024(2) 0.0022(19) 0.006(2) 0.001(2)
C41 0.052(4) 0.034(3) 0.058(4) 0.023(3) -0.014(3) 0.004(3)
C42 0.027(3) 0.030(3) 0.030(2) 0.008(2) 0.008(2) 0.002(2)
C43 0.040(3) 0.040(3) 0.025(2) -0.003(2) 0.000(2) 0.004(2)
C44 0.024(3) 0.032(3) 0.040(3) 0.005(2) 0.004(2) 0.003(2)
C45 0.045(3) 0.022(3) 0.046(3) 0.003(2) 0.006(3) -0.012(2)
C46 0.032(3) 0.020(2) 0.026(2) 0.0016(18) 0.004(2) 0.002(2)
C47 0.021(3) 0.040(3) 0.047(3) 0.014(2) 0.011(2) -0.001(2)
C48 0.023(2) 0.030(3) 0.028(2) 0.0011(19) 0.0043(19) -0.004(2)
C49 0.039(3) 0.026(2) 0.033(3) -0.005(2) 0.009(2) -0.003(2)
C50 0.022(2) 0.017(2) 0.025(2) 0.0029(17) 0.0045(18) 0.0057(18)
C51 0.025(2) 0.015(2) 0.026(2) 0.0012(17) 0.0049(19) 0.0034(18)
C52 0.027(3) 0.023(2) 0.027(2) -0.0001(19) 0.0058(19) -0.005(2)
C53 0.047(3) 0.036(3) 0.030(3) -0.004(2) 0.018(2) 0.004(3)
C54 0.036(3) 0.037(3) 0.031(3) -0.012(2) 0.002(2) -0.001(2)
C55 0.036(3) 0.026(2) 0.027(2) 0.0014(19) 0.005(2) 0.006(2)
C56 0.028(3) 0.029(3) 0.041(3) 0.018(2) 0.009(2) 0.011(2)
C57 0.021(2) 0.015(2) 0.034(2) 0.0045(18) 0.0011(19) -0.0015(18)
C58 0.038(3) 0.026(3) 0.035(3) 0.004(2) 0.003(2) -0.006(2)
C59 0.029(3) 0.024(2) 0.028(2) 0.0018(19) 0.005(2) 0.002(2)
C60 0.029(3) 0.020(2) 0.038(3) -0.003(2) -0.002(2) -0.002(2)
C61 0.147(9) 0.082(6) 0.079(5) -0.021(4) 0.058(6) 0.004(6)
N1 0.046(3) 0.016(2) 0.048(3) 0.0101(18) 0.012(2) 0.0066(19)
N2 0.024(2) 0.025(2) 0.0261(19) 0.0038(16) 0.0037(16) -0.0023(17)
N3 0.023(2) 0.0171(18) 0.0245(18) -0.0025(15) 0.0031(15) -0.0007(16)
N4 0.020(2) 0.030(2) 0.031(2) 0.0037(17) 0.0028(16) 0.0002(17)
N5 0.028(2) 0.0207(19) 0.031(2) 0.0029(16) 0.0034(17) 0.0015(17)
N6 0.036(3) 0.053(3) 0.050(3) -0.005(2) 0.021(2) 0.004(2)
N7 0.026(2) 0.0240(19) 0.0244(19) -0.0042(15) 0.0008(16) 0.0014(17)
N8 0.025(2) 0.029(2) 0.029(2) -0.0025(16) 0.0066(17) 0.0021(18)
N9 0.022(2) 0.0224(19) 0.0225(18) -0.0004(15) 0.0055(15) -0.0038(16)
N10 0.039(2) 0.019(2) 0.035(2) 0.0032(17) 0.0126(19) 0.0053(18)
N11 0.0195(19) 0.0156(18) 0.0299(19) 0.0023(15) 0.0041(16) -0.0011(15)
N12 0.027(2) 0.023(2) 0.030(2) -0.0027(16) 0.0026(17) 0.0022(17)
N13 0.022(2) 0.026(2) 0.0253(19) 0.0013(16) 0.0053(16) 0.0021(16)
N14 0.048(3) 0.042(3) 0.037(2) -0.003(2) 0.027(2) -0.001(2)
N15 0.031(2) 0.029(2) 0.027(2) -0.0017(16) 0.0069(17) -0.0018(18)
N16 0.022(2) 0.0197(19) 0.030(2) 0.0024(15) 0.0024(16) 0.0020(16)
O1 0.0235(17) 0.0193(15) 0.0340(17) 0.0054(13) 0.0051(14) 0.0005(13)
O2 0.0240(17) 0.0195(15) 0.0271(16) -0.0024(12) 0.0095(13) -0.0039(13)
O3 0.407(17) 0.170(8) 0.214(9) 0.001(7) -0.235(11) 0.001(10)
O4 0.203(9) 0.049(4) 0.330(12) -0.028(5) -0.030(8) -0.044(5)
O5 0.138(7) 0.147(7) 0.252(9) -0.021(6) 0.123(7) -0.011(6)
O6 0.241(9) 0.091(5) 0.204(7) 0.005(5) 0.166(7) 0.006(5)
O7 0.091(4) 0.113(4) 0.094(4) -0.006(3) 0.028(3) -0.048(4)
O8 0.0212(17) 0.0232(16) 0.0288(16) -0.0030(13) 0.0040(13) -0.0048(13)
O9 0.029(2) 0.067(3) 0.074(3) 0.009(2) 0.002(2) -0.005(2)
O10 0.041(2) 0.077(3) 0.062(3) 0.037(2) 0.019(2) 0.008(2)
O11 0.073(3) 0.064(3) 0.063(3) -0.004(2) 0.025(2) 0.004(2)
O12 0.045(2) 0.043(2) 0.075(3) 0.010(2) 0.002(2) -0.012(2)
O13 0.0261(18) 0.0281(17) 0.0393(18) 0.0111(15) -0.0024(15) -0.0022(15)
Cl1 0.0293(7) 0.0430(7) 0.0446(7) 0.0094(6) 0.0080(6) -0.0029(6)
Cl2 0.0623(10) 0.0358(8) 0.0533(8) 0.0019(6) 0.0035(8) -0.0073(7)

loop_
_atom_type_symbol
_atom_type_description
_atom_type_scat_dispersion_real
_atom_type_scat_dispersion_imag
_atom_type_scat_source
C C 0.0033 0.0016 'International Tables Vol C Tables 4.2.6.8 and 6.1.1.4'
H H 0.0000 0.0000 'International Tables Vol C Tables 4.2.6.8 and 6.1.1.4'
O O 0.0106 0.0060 'International Tables Vol C Tables 4.2.6.8 and 6.1.1.4'
Dy Dy -0.1892 4.4098 'International Tables Vol C Tables 4.2.6.8 and 6.1.1.4'
Cl Cl 0.1484 0.1585 'International Tables Vol C Tables 4.2.6.8 and 6.1.1.4'
N N 0.0061 0.0033 'International Tables Vol C Tables 4.2.6.8 and 6.1.1.4'

loop_
_geom_angle_atom_site_label_1
_geom_angle_atom_site_label_2
_geom_angle_atom_site_label_3
_geom_angle
O13 Dy1 O8 103.05(11)
O13 Dy1 N5 153.64(12)
O8 Dy1 N5 85.88(11)
O13 Dy1 N3 86.08(11)
O8 Dy1 N3 67.05(11)
N5 Dy1 N3 74.53(12)
O13 Dy1 N2 67.40(12)
O8 Dy1 N2 80.56(11)
N5 Dy1 N2 138.94(13)
N3 Dy1 N2 132.11(11)
O13 Dy1 N8 98.86(12)
O8 Dy1 N8 150.39(12)
N5 Dy1 N8 83.17(12)
N3 Dy1 N8 134.75(12)
N2 Dy1 N8 89.86(12)
O13 Dy1 N7 71.13(11)
O8 Dy1 N7 130.01(11)
N5 Dy1 N7 84.07(12)
N3 Dy1 N7 63.06(11)
N2 Dy1 N7 133.29(12)
N8 Dy1 N7 76.05(12)
O13 Dy1 N4 130.44(11)
O8 Dy1 N4 71.66(11)
N5 Dy1 N4 75.85(12)
N3 Dy1 N4 130.14(11)
N2 Dy1 N4 63.11(12)
N8 Dy1 N4 79.00(12)
N7 Dy1 N4 149.55(11)
O1 Dy2 O2 103.57(10)
O1 Dy2 N15 88.08(12)
O2 Dy2 N15 153.65(12)
O1 Dy2 N9 66.91(11)
O2 Dy2 N9 84.85(10)
N15 Dy2 N9 78.05(11)
O1 Dy2 N11 86.82(11)
O2 Dy2 N11 66.92(11)
N15 Dy2 N11 138.27(12)
N9 Dy2 N11 135.85(11)
O1 Dy2 N16 152.00(11)
O2 Dy2 N16 92.97(11)
N15 Dy2 N16 86.72(12)
N9 Dy2 N16 138.09(12)
N11 Dy2 N16 79.00(11)
O1 Dy2 N12 73.97(11)
O2 Dy2 N12 130.35(10)
N15 Dy2 N12 75.36(12)
N9 Dy2 N12 132.88(11)
N11 Dy2 N12 63.43(11)
N16 Dy2 N12 78.09(12)
O1 Dy2 N13 129.88(11)
O2 Dy2 N13 73.08(10)
N15 Dy2 N13 81.28(12)
N9 Dy2 N13 62.98(12)
N11 Dy2 N13 131.23(11)
N16 Dy2 N13 76.33(12)
N12 Dy2 N13 146.08(11)
C3 C1 C16 119.6(5)
C19 C2 C29 118.4(4)
C1 C3 C4 120.8(5)
C3 C4 C24 126.3(5)
C3 C4 C18 115.9(5)
C24 C4 C18 117.8(5)
C15 C5 C10 113.3(4)
C22 C6 C17 115.3(4)
C15 C7 N1 107.3(4)
N4 C8 C16 120.2(4)
N6 C9 C22 106.9(5)
N4 C10 C5 110.4(4)
N1 C11 N5 111.6(4)
C23 C12 C19 119.8(4)
C21 C13 C29 120.6(4)
N3 C14 C21 122.7(4)
N3 C14 C25 113.6(4)
C21 C14 C25 123.6(4)
C7 C15 N5 108.5(4)
C7 C15 C5 127.9(5)
N5 C15 C5 123.6(4)
N2 C16 C1 121.1(5)
N2 C16 C8 115.2(4)
C1 C16 C8 123.6(5)
N7 C17 C6 109.8(4)
N2 C18 C4 122.5(4)
N2 C18 C20 115.2(4)
C4 C18 C20 122.2(4)
C2 C19 C12 124.1(4)
O13 C20 C27 125.2(5)
O13 C20 C18 118.2(4)
C27 C20 C18 116.5(4)
C13 C21 C14 118.4(4)
C9 C22 N8 108.2(4)
C9 C22 C6 128.2(5)
N8 C22 C6 123.6(4)
O8 C23 C12 124.7(4)
O8 C23 C37 119.0(4)
C12 C23 C37 116.2(4)
C26 C24 C4 119.6(5)
N7 C25 C14 119.6(4)
C24 C26 C27 122.8(5)
C20 C27 C26 121.0(5)
N8 C28 N6 111.1(5)
C13 C29 C2 124.8(4)
C13 C29 C37 117.1(4)
C2 C29 C37 118.0(4)
C47 C30 C36 125.8(4)
C47 C30 C50 116.5(4)
C36 C30 C50 117.7(4)
C42 C31 C44 113.7(4)
C40 C32 C41 119.8(5)
C41 C33 C58 119.4(5)
C55 C34 N14 107.1(4)
C47 C35 C57 119.0(4)
C53 C36 C30 119.4(4)
N3 C37 C29 121.9(4)
N3 C37 C23 114.6(4)
C29 C37 C23 123.5(4)
N15 C38 N14 111.1(5)
C45 C39 C52 119.2(5)
O1 C40 C32 125.4(4)
O1 C40 C46 117.6(4)
C32 C40 C46 117.0(4)
C33 C41 C32 123.7(5)
C56 C42 N16 108.0(4)
C56 C42 C31 128.9(5)
N16 C42 C31 123.1(4)
C55 C43 C54 113.8(4)
N13 C44 C31 111.6(4)
C39 C45 C58 120.7(4)
N9 C46 C40 115.6(4)
N9 C46 C58 121.7(4)
C40 C46 C58 122.7(4)
C35 C47 C30 121.0(4)
N13 C48 C52 119.8(4)
C51 C49 C53 120.9(5)
N11 C50 C51 115.9(4)
N11 C50 C30 121.6(4)
C51 C50 C30 122.5(4)
O2 C51 C49 125.4(4)
O2 C51 C50 117.9(4)
C49 C51 C50 116.7(4)
N9 C52 C39 122.4(4)
N9 C52 C48 115.2(4)
C39 C52 C48 122.4(4)
C36 C53 C49 122.8(4)
N12 C54 C43 112.2(4)
C34 C55 N15 108.6(4)
C34 C55 C43 129.2(4)
N15 C55 C43 122.2(4)
C42 C56 N10 107.7(4)
N11 C57 C35 121.6(4)
N11 C57 C60 115.5(4)
C35 C57 C60 122.9(4)
C33 C58 C45 126.1(5)
C33 C58 C46 117.4(5)
C45 C58 C46 116.4(4)
N16 C59 N10 111.5(4)
N12 C60 C57 119.9(4)
C11 N1 C7 107.6(4)
C16 N2 C18 120.0(4)
C16 N2 Dy1 123.9(3)
C18 N2 Dy1 115.7(3)
C14 N3 C37 119.3(4)
C14 N3 Dy1 123.9(3)
C37 N3 Dy1 116.2(3)
C8 N4 C10 116.9(4)
C8 N4 Dy1 117.1(3)
C10 N4 Dy1 125.2(3)
C11 N5 C15 105.0(4)
C11 N5 Dy1 127.1(3)
C15 N5 Dy1 127.8(3)
C28 N6 C9 108.3(4)
C25 N7 C17 118.5(4)
C25 N7 Dy1 118.9(3)
C17 N7 Dy1 121.8(3)
C28 N8 C22 105.5(4)
C28 N8 Dy1 123.1(3)
C22 N8 Dy1 131.4(3)
C52 N9 C46 119.6(4)
C52 N9 Dy2 124.2(3)
C46 N9 Dy2 116.1(3)
C59 N10 C56 107.2(4)
C57 N11 C50 120.3(4)
C57 N11 Dy2 123.5(3)
C50 N11 Dy2 116.2(3)
C60 N12 C54 117.2(4)
C60 N12 Dy2 117.3(3)
C54 N12 Dy2 125.3(3)
C48 N13 C44 115.6(4)
C48 N13 Dy2 116.8(3)
C44 N13 Dy2 126.7(3)
C38 N14 C34 107.7(4)
C38 N15 C55 105.6(4)
C38 N15 Dy2 126.0(3)
C55 N15 Dy2 127.7(3)
C59 N16 C42 105.7(4)
C59 N16 Dy2 128.4(3)
C42 N16 Dy2 125.8(3)
C40 O1 Dy2 123.6(3)
C51 O2 Dy2 122.9(3)
C23 O8 Dy1 121.5(2)
C20 O13 Dy1 123.0(3)
O11 Cl1 O12 109.7(2)
O11 Cl1 O9 110.5(3)
O12 Cl1 O9 110.4(2)
O11 Cl1 O10 108.2(3)
O12 Cl1 O10 109.4(3)
O9 Cl1 O10 108.7(2)
O3 Cl2 O6 106.0(7)
O3 Cl2 O4 112.4(6)
O6 Cl2 O4 109.6(5)
O3 Cl2 O5 109.9(7)
O6 Cl2 O5 103.2(5)
O4 Cl2 O5 115.0(5)

loop_
_geom_bond_atom_site_label_1
_geom_bond_atom_site_label_2
_geom_bond_distance
Dy1 O13 2.260(3)
Dy1 O8 2.292(3)
Dy1 N5 2.464(4)
Dy1 N3 2.467(3)
Dy1 N2 2.470(3)
Dy1 N8 2.504(3)
Dy1 N7 2.574(4)
Dy1 N4 2.640(4)
Dy2 O1 2.278(3)
Dy2 O2 2.300(3)
Dy2 N15 2.470(3)
Dy2 N9 2.476(3)
Dy2 N11 2.476(3)
Dy2 N16 2.489(3)
Dy2 N12 2.614(4)
Dy2 N13 2.631(4)
C1 C3 1.361(7)
C1 C16 1.408(6)
C2 C19 1.363(7)
C2 C29 1.415(6)
C3 C4 1.409(7)
C4 C24 1.417(7)
C4 C18 1.429(6)
C5 C15 1.482(6)
C5 C10 1.533(6)
C6 C22 1.488(7)
C6 C17 1.525(6)
C7 C15 1.353(6)
C7 N1 1.360(6)
C8 N4 1.276(5)
C8 C16 1.466(6)
C9 N6 1.347(7)
C9 C22 1.359(7)
C10 N4 1.474(6)
C11 N1 1.329(6)
C11 N5 1.331(5)
C12 C23 1.403(6)
C12 C19 1.406(6)
C13 C21 1.376(6)
C13 C29 1.407(6)
C14 N3 1.331(5)
C14 C21 1.406(6)
C14 C25 1.463(6)
C15 N5 1.396(6)
C16 N2 1.333(6)
C17 N7 1.462(5)
C18 N2 1.343(5)
C18 C20 1.439(6)
C20 O13 1.307(5)
C20 C27 1.390(6)
C22 N8 1.398(6)
C23 O8 1.322(5)
C23 C37 1.423(6)
C24 C26 1.360(8)
C25 N7 1.271(5)
C26 C27 1.404(7)
C28 N8 1.316(6)
C28 N6 1.335(6)
C29 C37 1.418(6)
C30 C47 1.403(7)
C30 C36 1.415(6)
C30 C50 1.432(6)
C31 C42 1.489(7)
C31 C44 1.514(6)
C32 C40 1.386(6)
C32 C41 1.412(7)
C33 C41 1.354(8)
C33 C58 1.406(7)
C34 C55 1.352(6)
C34 N14 1.365(7)
C35 C47 1.370(7)
C35 C57 1.413(6)
C36 C53 1.362(7)
C37 N3 1.359(5)
C38 N15 1.330(6)
C38 N14 1.334(6)
C39 C45 1.355(7)
C39 C52 1.411(6)
C40 O1 1.324(5)
C40 C46 1.426(6)
C42 C56 1.360(6)
C42 N16 1.398(6)
C43 C55 1.490(7)
C43 C54 1.523(6)
C44 N13 1.469(6)
C45 C58 1.416(7)
C46 N9 1.358(5)
C46 C58 1.436(6)
C48 N13 1.292(5)
C48 C52 1.462(6)
C49 C51 1.385(6)
C49 C53 1.407(6)
C50 N11 1.358(5)
C50 C51 1.425(6)
C51 O2 1.321(5)
C52 N9 1.321(6)
C54 N12 1.465(5)
C55 N15 1.392(6)
C56 N10 1.362(6)
C57 N11 1.325(5)
C57 C60 1.461(6)
C59 N16 1.326(5)
C59 N10 1.343(5)
C60 N12 1.289(5)
C61 O7 1.398(8)
O3 Cl2 1.264(8)
O4 Cl2 1.365(6)
O5 Cl2 1.377(7)
O6 Cl2 1.356(6)
O9 Cl1 1.429(4)
O10 Cl1 1.448(4)
O11 Cl1 1.427(4)
O12 Cl1 1.427(4)

loop_
_geom_hbond_atom_site_label_D
_geom_hbond_atom_site_label_H
_geom_hbond_atom_site_label_A
_geom_hbond_distance_DH
_geom_hbond_distance_HA
_geom_hbond_distance_DA
_geom_hbond_angle_DHA
_geom_hbond_site_symmetry_A
N1 H1B O8 0.86 1.91 2.703(5) 151.7 2_645
N6 H6C O10 0.86 2.34 3.023(6) 137.0 2_655
N10 H10C O2 0.86 2.03 2.773(5) 144.3 2
N14 H14A O10 0.86 2.08 2.935(5) 172.2 3_566
O7 H7B O4 0.82 1.96 2.762(8) 164.0 .
